data_2216031
loop_
_publ_author_name
'Di-Fan Xu'
'Xiao-Kou Liu'
'Hong-Wu He'

_publ_section_title
;
 Dimethyl
 [(5-ethoxycarbonyl-4-methyl-1,3-thiazol-2-ylamino)phenylmethyl]phosphonate
;
_journal_coeditor_code KJ2070
_journal_issue 11
_journal_name_full 'Acta Crystallographica Section E'
_journal_page_first o4392
_journal_page_last o4392
_journal_paper_doi 10.1107/S1600536807051082
_journal_volume 63
_journal_year 2007
_chemical_formula_iupac 'C16 H21 N2 O5 P S'
_chemical_formula_moiety 'C16 H21 N2 O5 P S'
_chemical_formula_sum 'C16 H21 N2 O5 P S'
_chemical_formula_weight 384.38
_chemical_name_systematic
;
Dimethyl
[(5-ethoxycarbonyl-4-methyl-1,3-thiazol-2-ylamino)phenylmethyl]phosphonate
;
_space_group_IT_number 2
_symmetry_cell_setting triclinic
_symmetry_space_group_name_Hall '-P 1'
_symmetry_space_group_name_H-M 'P -1'
_atom_sites_solution_hydrogens geom
_atom_sites_solution_primary direct
_atom_sites_solution_secondary difmap
_cell_angle_alpha 98.2490(10)
_cell_angle_beta 103.2990(10)
_cell_angle_gamma 95.6180(10)
_cell_formula_units_Z 2
_cell_length_a 8.1821(4)
_cell_length_b 9.9884(5)
_cell_length_c 11.9142(6)
_cell_measurement_reflns_used 4630
_cell_measurement_temperature 291(2)
_cell_measurement_theta_max 19.22
_cell_measurement_theta_min 2.45
_cell_volume 929.08(8)
_computing_cell_refinement 'SAINT (Bruker, 2000)'
_computing_data_collection 'SMART (Bruker, 2000)'
_computing_data_reduction 'SAINT (Bruker, 2000)'
_computing_molecular_graphics 'SHELXTL (Bruker, 1997)'
_computing_publication_material 'SHELXTL (Bruker, 1997)'
_computing_structure_refinement 'SHELXL97 (Sheldrick, 1997)'
_computing_structure_solution 'SHELXS97 (Sheldrick, 1997)'
_diffrn_ambient_temperature 291(2)
_diffrn_measured_fraction_theta_full 0.989
_diffrn_measured_fraction_theta_max 0.989
_diffrn_measurement_device_type 'Bruker SMART APEX CCD area-detector'
_diffrn_measurement_method '\f and \w'
_diffrn_radiation_monochromator graphite
_diffrn_radiation_source 'fine-focus sealed tube'
_diffrn_radiation_type MoK\a
_diffrn_radiation_wavelength 0.71073
_diffrn_reflns_av_R_equivalents 0.0321
_diffrn_reflns_av_sigmaI/netI 0.0314
_diffrn_reflns_limit_h_max 9
_diffrn_reflns_limit_h_min -10
_diffrn_reflns_limit_k_max 12
_diffrn_reflns_limit_k_min -12
_diffrn_reflns_limit_l_max 14
_diffrn_reflns_limit_l_min -14
_diffrn_reflns_number 8937
_diffrn_reflns_theta_full 25.99
_diffrn_reflns_theta_max 25.99
_diffrn_reflns_theta_min 1.78
_exptl_absorpt_coefficient_mu 0.289
_exptl_absorpt_correction_T_max 0.9717
_exptl_absorpt_correction_T_min 0.9445
_exptl_absorpt_correction_type multi-scan
_exptl_absorpt_process_details '(SADABS; Bruker, 2000)'
_exptl_crystal_colour colorless
_exptl_crystal_density_diffrn 1.374
_exptl_crystal_density_method 'not measured'
_exptl_crystal_description block
_exptl_crystal_F_000 404
_exptl_crystal_size_max 0.20
_exptl_crystal_size_mid 0.20
_exptl_crystal_size_min 0.10
_refine_diff_density_max 0.406
_refine_diff_density_min -0.213
_refine_ls_extinction_method none
_refine_ls_goodness_of_fit_ref 1.073
_refine_ls_hydrogen_treatment constr
_refine_ls_matrix_type full
_refine_ls_number_parameters 230
_refine_ls_number_reflns 3610
_refine_ls_number_restraints 0
_refine_ls_restrained_S_all 1.073
_refine_ls_R_factor_all 0.0532
_refine_ls_R_factor_gt 0.0449
_refine_ls_shift/su_max 0.001
_refine_ls_shift/su_mean 0.000
_refine_ls_structure_factor_coef Fsqd
_refine_ls_weighting_details 'calc w=1/[\s^2^(Fo^2^)+(0.0776P)^2^+0.2203P] where P=(Fo^2^+2Fc^2^)/3'
_refine_ls_weighting_scheme calc
_refine_ls_wR_factor_gt 0.1251
_refine_ls_wR_factor_ref 0.1358
_reflns_number_gt 3081
_reflns_number_total 3610
_reflns_threshold_expression I>2\s(I)
_cod_data_source_file kj2070.cif
_cod_data_source_block I
_cod_depositor_comments
;
The following automatic conversions were performed:
'_symmetry_cell_setting' value 'Triclinic' changed to 'triclinic'
according to '/home/saulius/struct/CIF-dictionaries/cif_core.dic'
dictionary named 'cif_core.dic' version 2.4.1 from 2010-06-29.

Automatic conversion script
Id: cif_fix_enum 1527 2010-12-29 10:47:43Z saulius 

The following automatic conversions were performed:

'_symmetry_cell_setting' value 'Triclinic' changed to 'triclinic'
according to /home/saulius/struct/CIF-dictionaries/cif_core.dic
dictionary named 'cif_core.dic' version 2.4.1 from 2010-06-29.

Automatic conversion script
Id: cif_fix_values 1715 2011-07-08 13:25:40Z adriana 
;
_cod_database_code 2216031
_cod_database_fobs_code 2216031

loop_
_symmetry_equiv_pos_as_xyz
'x, y, z'
'-x, -y, -z'

loop_
_atom_site_type_symbol
_atom_site_label
_atom_site_fract_x
_atom_site_fract_y
_atom_site_fract_z
_atom_site_U_iso_or_equiv
_atom_site_adp_type
_atom_site_calc_flag
_atom_site_refinement_flags
_atom_site_occupancy
C C1 -0.0145(4) 0.9080(3) 1.2151(2) 0.0730(8) Uani d . 1
H H1A -0.0472 0.8278 1.2449 0.110 Uiso calc R 1
H H1B -0.0555 0.9849 1.2524 0.110 Uiso calc R 1
H H1C 0.1069 0.9248 1.2310 0.110 Uiso calc R 1
C C2 -0.4101(3) 0.6895(3) 0.8875(3) 0.0758(8) Uani d . 1
H H2A -0.4252 0.5992 0.8430 0.114 Uiso calc R 1
H H2B -0.4895 0.7421 0.8476 0.114 Uiso calc R 1
H H2C -0.4288 0.6842 0.9635 0.114 Uiso calc R 1
C C3 0.2526(3) 0.7897(2) 1.05538(19) 0.0411(5) Uani d . 1
C C4 0.2955(3) 0.6954(2) 1.1295(2) 0.0550(6) Uani d . 1
H H4 0.2265 0.6122 1.1172 0.066 Uiso calc R 1
C C5 0.4383(4) 0.7241(3) 1.2204(3) 0.0643(7) Uani d . 1
H H5 0.4645 0.6614 1.2702 0.077 Uiso calc R 1
C C6 0.5427(4) 0.8459(3) 1.2378(3) 0.0658(7) Uani d . 1
H H6 0.6408 0.8644 1.2983 0.079 Uiso calc R 1
C C7 0.5023(3) 0.9404(3) 1.1659(2) 0.0634(7) Uani d . 1
H H7 0.5726 1.0229 1.1783 0.076 Uiso calc R 1
C C8 0.3567(3) 0.9126(2) 1.0750(2) 0.0504(6) Uani d . 1
H H8 0.3290 0.9769 1.0271 0.060 Uiso calc R 1
C C9 0.0939(3) 0.7586(2) 0.95480(19) 0.0400(5) Uani d . 1
H H9 0.0913 0.8335 0.9097 0.048 Uiso calc R 1
C C10 0.1302(3) 0.6288(2) 0.77337(18) 0.0388(5) Uani d . 1
C C11 0.1807(3) 0.6978(2) 0.6147(2) 0.0490(5) Uani d . 1
C C12 0.2079(3) 0.5648(2) 0.5898(2) 0.0479(5) Uani d . 1
C C13 0.1884(4) 0.8039(3) 0.5388(3) 0.0727(8) Uani d . 1
H H13A 0.2253 0.7672 0.4712 0.109 Uiso calc R 1
H H13B 0.2669 0.8820 0.5821 0.109 Uiso calc R 1
H H13C 0.0780 0.8306 0.5142 0.109 Uiso calc R 1
C C14 0.2556(3) 0.4942(3) 0.4884(2) 0.0563(6) Uani d . 1
C C15 0.3114(4) 0.2811(4) 0.3995(2) 0.0750(9) Uani d . 1
H H15A 0.4186 0.3233 0.3906 0.090 Uiso calc R 1
H H15B 0.2266 0.2748 0.3265 0.090 Uiso calc R 1
C C16 0.3282(5) 0.1417(4) 0.4301(3) 0.0942(11) Uani d . 1
H H16A 0.4169 0.1487 0.5001 0.141 Uiso calc R 1
H H16B 0.3553 0.0842 0.3671 0.141 Uiso calc R 1
H H16C 0.2232 0.1031 0.4427 0.141 Uiso calc R 1
N N1 0.0889(3) 0.63109(17) 0.87592(16) 0.0444(4) Uani d . 1
H H1 0.0584 0.5550 0.8961 0.053 Uiso calc R 1
N N2 0.1400(2) 0.73480(18) 0.72011(16) 0.0454(4) Uani d . 1
O O1 -0.1179(2) 0.62813(15) 1.06639(15) 0.0521(4) Uani d . 1
O O2 -0.0859(2) 0.88752(15) 1.09062(14) 0.0501(4) Uani d . 1
O O3 -0.2396(2) 0.75427(18) 0.90029(15) 0.0559(4) Uani d . 1
O O4 0.2876(3) 0.5468(2) 0.40968(18) 0.0840(7) Uani d . 1
O O5 0.2613(2) 0.36168(19) 0.49423(15) 0.0622(5) Uani d . 1
P P1 -0.09523(7) 0.74679(5) 1.00991(5) 0.03896(18) Uani d . 1
S S1 0.17583(8) 0.47814(5) 0.70125(5) 0.04578(19) Uani d . 1

loop_
_atom_site_aniso_label
_atom_site_aniso_U_11
_atom_site_aniso_U_22
_atom_site_aniso_U_33
_atom_site_aniso_U_12
_atom_site_aniso_U_13
_atom_site_aniso_U_23
C1 0.079(2) 0.0800(19) 0.0519(16) 0.0194(16) 0.0123(14) -0.0131(14)
C2 0.0435(15) 0.089(2) 0.087(2) 0.0010(14) 0.0043(14) 0.0139(17)
C3 0.0396(12) 0.0400(10) 0.0473(12) 0.0088(9) 0.0171(9) 0.0071(9)
C4 0.0541(14) 0.0451(12) 0.0663(16) 0.0076(10) 0.0115(12) 0.0156(11)
C5 0.0588(16) 0.0698(16) 0.0649(17) 0.0145(13) 0.0064(13) 0.0241(14)
C6 0.0490(15) 0.0834(19) 0.0589(16) 0.0050(13) 0.0054(12) 0.0079(14)
C7 0.0562(16) 0.0632(15) 0.0633(16) -0.0104(12) 0.0127(13) 0.0018(13)
C8 0.0544(14) 0.0452(12) 0.0544(14) 0.0048(10) 0.0194(11) 0.0092(10)
C9 0.0465(12) 0.0351(10) 0.0420(11) 0.0084(9) 0.0164(9) 0.0075(8)
C10 0.0351(11) 0.0412(10) 0.0385(11) 0.0041(8) 0.0094(8) 0.0021(9)
C11 0.0456(13) 0.0573(13) 0.0438(12) 0.0000(10) 0.0112(10) 0.0118(10)
C12 0.0453(13) 0.0590(13) 0.0395(12) 0.0027(10) 0.0139(10) 0.0065(10)
C13 0.093(2) 0.0731(18) 0.0582(17) 0.0049(16) 0.0270(15) 0.0216(14)
C14 0.0462(14) 0.0843(18) 0.0375(12) 0.0042(12) 0.0150(10) 0.0035(12)
C15 0.0663(18) 0.106(2) 0.0492(15) 0.0159(16) 0.0226(13) -0.0144(15)
C16 0.106(3) 0.089(2) 0.084(2) 0.024(2) 0.032(2) -0.0177(19)
N1 0.0615(12) 0.0335(8) 0.0432(10) 0.0060(8) 0.0241(9) 0.0046(7)
N2 0.0490(11) 0.0443(9) 0.0446(10) 0.0051(8) 0.0146(8) 0.0086(8)
O1 0.0597(10) 0.0444(8) 0.0590(10) 0.0086(7) 0.0246(8) 0.0143(7)
O2 0.0605(10) 0.0429(8) 0.0476(9) 0.0134(7) 0.0172(8) 0.0001(7)
O3 0.0460(9) 0.0653(10) 0.0525(10) 0.0048(8) 0.0055(8) 0.0101(8)
O4 0.1037(18) 0.1013(16) 0.0567(12) 0.0095(13) 0.0412(12) 0.0140(11)
O5 0.0703(12) 0.0710(12) 0.0466(10) 0.0112(9) 0.0260(9) -0.0058(8)
P1 0.0423(3) 0.0363(3) 0.0398(3) 0.0079(2) 0.0128(2) 0.0050(2)
S1 0.0526(4) 0.0450(3) 0.0425(3) 0.0096(2) 0.0189(3) 0.0030(2)

loop_
_atom_type_symbol
_atom_type_description
_atom_type_scat_dispersion_real
_atom_type_scat_dispersion_imag
_atom_type_scat_source
C C 0.0033 0.0016 'International Tables Vol C Tables 4.2.6.8 and 6.1.1.4'
H H 0.0000 0.0000 'International Tables Vol C Tables 4.2.6.8 and 6.1.1.4'
N N 0.0061 0.0033 'International Tables Vol C Tables 4.2.6.8 and 6.1.1.4'
O O 0.0106 0.0060 'International Tables Vol C Tables 4.2.6.8 and 6.1.1.4'
S S 0.1246 0.1234 'International Tables Vol C Tables 4.2.6.8 and 6.1.1.4'
P P 0.1023 0.0942 'International Tables Vol C Tables 4.2.6.8 and 6.1.1.4'

loop_
_geom_angle_atom_site_label_1
_geom_angle_atom_site_label_2
_geom_angle_atom_site_label_3
_geom_angle
_geom_angle_publ_flag
O2 C1 H1A 109.5 ?
O2 C1 H1B 109.5 ?
H1A C1 H1B 109.5 ?
O2 C1 H1C 109.5 ?
H1A C1 H1C 109.5 ?
H1B C1 H1C 109.5 ?
O3 C2 H2A 109.5 ?
O3 C2 H2B 109.5 ?
H2A C2 H2B 109.5 ?
O3 C2 H2C 109.5 ?
H2A C2 H2C 109.5 ?
H2B C2 H2C 109.5 ?
C8 C3 C4 118.8(2) ?
C8 C3 C9 120.25(19) ?
C4 C3 C9 120.9(2) ?
C5 C4 C3 120.7(2) ?
C5 C4 H4 119.6 ?
C3 C4 H4 119.6 ?
C4 C5 C6 119.9(2) ?
C4 C5 H5 120.0 ?
C6 C5 H5 120.0 ?
C5 C6 C7 120.2(3) ?
C5 C6 H6 119.9 ?
C7 C6 H6 119.9 ?
C6 C7 C8 120.0(2) ?
C6 C7 H7 120.0 ?
C8 C7 H7 120.0 ?
C3 C8 C7 120.3(2) ?
C3 C8 H8 119.8 ?
C7 C8 H8 119.8 ?
N1 C9 C3 112.70(17) ?
N1 C9 P1 108.02(14) ?
C3 C9 P1 110.69(14) ?
N1 C9 H9 108.4 ?
C3 C9 H9 108.4 ?
P1 C9 H9 108.4 ?
N2 C10 N1 124.56(19) ?
N2 C10 S1 115.39(16) ?
N1 C10 S1 120.05(15) ?
C12 C11 N2 115.7(2) ?
C12 C11 C13 126.5(2) ?
N2 C11 C13 117.8(2) ?
C11 C12 C14 129.6(2) ?
C11 C12 S1 109.96(17) ?
C14 C12 S1 120.46(19) ?
C11 C13 H13A 109.5 ?
C11 C13 H13B 109.5 ?
H13A C13 H13B 109.5 ?
C11 C13 H13C 109.5 ?
H13A C13 H13C 109.5 ?
H13B C13 H13C 109.5 ?
O4 C14 O5 123.6(2) ?
O4 C14 C12 125.2(3) ?
O5 C14 C12 111.1(2) ?
O5 C15 C16 107.4(3) ?
O5 C15 H15A 110.2 ?
C16 C15 H15A 110.2 ?
O5 C15 H15B 110.2 ?
C16 C15 H15B 110.2 ?
H15A C15 H15B 108.5 ?
C15 C16 H16A 109.5 ?
C15 C16 H16B 109.5 ?
H16A C16 H16B 109.5 ?
C15 C16 H16C 109.5 ?
H16A C16 H16C 109.5 ?
H16B C16 H16C 109.5 ?
C10 N1 C9 122.15(17) ?
C10 N1 H1 118.9 ?
C9 N1 H1 118.9 ?
C10 N2 C11 110.26(18) ?
C1 O2 P1 121.86(17) ?
C2 O3 P1 120.73(17) ?
C14 O5 C15 116.3(2) ?
O1 P1 O3 115.59(10) yes
O1 P1 O2 114.25(9) yes
O3 P1 O2 102.76(9) yes
O1 P1 C9 113.98(9) yes
O3 P1 C9 103.11(10) yes
O2 P1 C9 105.80(10) yes
C12 S1 C10 88.65(10) ?

loop_
_geom_bond_atom_site_label_1
_geom_bond_atom_site_label_2
_geom_bond_distance
_geom_bond_publ_flag
C1 O2 1.440(3) ?
C1 H1A 0.9600 ?
C1 H1B 0.9600 ?
C1 H1C 0.9600 ?
C2 O3 1.444(3) ?
C2 H2A 0.9600 ?
C2 H2B 0.9600 ?
C2 H2C 0.9600 ?
C3 C8 1.381(3) ?
C3 C4 1.397(3) ?
C3 C9 1.522(3) ?
C4 C5 1.372(4) ?
C4 H4 0.9300 ?
C5 C6 1.376(4) ?
C5 H5 0.9300 ?
C6 C7 1.378(4) ?
C6 H6 0.9300 ?
C7 C8 1.387(4) ?
C7 H7 0.9300 ?
C8 H8 0.9300 ?
C9 N1 1.462(3) yes
C9 P1 1.815(2) ?
C9 H9 0.9800 ?
C10 N2 1.315(3) yes
C10 N1 1.338(3) yes
C10 S1 1.740(2) yes
C11 C12 1.370(3) ?
C11 N2 1.382(3) ?
C11 C13 1.494(3) ?
C12 C14 1.462(3) ?
C12 S1 1.740(2) ?
C13 H13A 0.9600 ?
C13 H13B 0.9600 ?
C13 H13C 0.9600 ?
C14 O4 1.204(3) ?
C14 O5 1.340(3) ?
C15 O5 1.451(3) ?
C15 C16 1.501(5) ?
C15 H15A 0.9700 ?
C15 H15B 0.9700 ?
C16 H16A 0.9600 ?
C16 H16B 0.9600 ?
C16 H16C 0.9600 ?
N1 H1 0.8600 ?
O1 P1 1.4612(15) ?
O2 P1 1.5697(15) ?
O3 P1 1.5625(17) ?

loop_
_geom_hbond_atom_site_label_D
_geom_hbond_atom_site_label_H
_geom_hbond_atom_site_label_A
_geom_hbond_site_symmetry_A
_geom_hbond_distance_DH
_geom_hbond_distance_HA
_geom_hbond_distance_DA
_geom_hbond_angle_DHA
N1 H1 O1 2_567 0.86 2.02 2.791(2) 148.2
C13 H13A O4 . 0.96 2.36 3.077(4) 131.0
C9 H9 N2 . 0.98 2.47 2.886(3) 105.4

loop_
_geom_torsion_atom_site_label_1
_geom_torsion_atom_site_label_2
_geom_torsion_atom_site_label_3
_geom_torsion_atom_site_label_4
_geom_torsion
C8 C3 C4 C5 0.1(4)
C9 C3 C4 C5 -179.7(2)
C3 C4 C5 C6 -1.3(4)
C4 C5 C6 C7 1.5(5)
C5 C6 C7 C8 -0.5(4)
C4 C3 C8 C7 0.9(4)
C9 C3 C8 C7 -179.3(2)
C6 C7 C8 C3 -0.7(4)
C8 C3 C9 N1 124.9(2)
C4 C3 C9 N1 -55.3(3)
C8 C3 C9 P1 -114.0(2)
C4 C3 C9 P1 65.8(2)
N2 C11 C12 C14 -178.7(2)
C13 C11 C12 C14 2.2(4)
N2 C11 C12 S1 1.7(3)
C13 C11 C12 S1 -177.3(2)
C11 C12 C14 O4 3.9(4)
S1 C12 C14 O4 -176.6(2)
C11 C12 C14 O5 -176.8(2)
S1 C12 C14 O5 2.7(3)
N2 C10 N1 C9 -16.7(3)
S1 C10 N1 C9 163.21(16)
C3 C9 N1 C10 -100.6(2)
P1 C9 N1 C10 136.84(19)
N1 C10 N2 C11 -178.3(2)
S1 C10 N2 C11 1.8(2)
C12 C11 N2 C10 -2.3(3)
C13 C11 N2 C10 176.9(2)
O4 C14 O5 C15 0.8(4)
C12 C14 O5 C15 -178.5(2)
C16 C15 O5 C14 173.8(2)
C2 O3 P1 O1 26.7(2)
C2 O3 P1 O2 -98.4(2)
C2 O3 P1 C9 151.7(2)
C1 O2 P1 O1 32.1(2)
C1 O2 P1 O3 158.1(2)
C1 O2 P1 C9 -94.1(2)
N1 C9 P1 O1 55.35(17)
C3 C9 P1 O1 -68.48(16)
N1 C9 P1 O3 -70.74(15)
C3 C9 P1 O3 165.43(14)
N1 C9 P1 O2 -178.29(13)
C3 C9 P1 O2 57.88(15)
C11 C12 S1 C10 -0.55(18)
C14 C12 S1 C10 179.8(2)
N2 C10 S1 C12 -0.75(17)
N1 C10 S1 C12 179.34(19)
